data_1576114
loop_
_publ_author_name
'Hansen, Hannah M.'
'Zgrabik, Joshua C.'
'Zacher, 3rd, Peter A'
'Schuely, Jacob J.'
'Amano, Emily M.'
'Yang, Mai Yer'
'Unruh, Daniel K.'
'Zuin, Lucia'
'Keith, Jason M.'
'Daly, Scott R.'

_publ_section_title
;
 Direct measurement of covalent three-center, two-electron M-H-B bonding
 in Zr and Hf borohydrides using B K-edge XAS.
;
_journal_issue 47
_journal_name_full 'Chemical science'
_journal_page_first 22333
_journal_page_last 22347
_journal_paper_doi 10.1039/d5sc06254c
_journal_volume 16
_journal_year 2025
_chemical_formula_moiety 'C56 H48 B4 Hf, C7 H8'
_chemical_formula_sum 'C63 H56 B4 Hf'
_chemical_formula_weight 1034.80
_space_group_crystal_system triclinic
_space_group_IT_number 2
_space_group_name_Hall '-P 1'
_space_group_name_H-M_alt 'P -1'
_atom_sites_solution_hydrogens geom
_audit_creation_date 2025-06-03
_audit_creation_method
;
Olex2 1.5
(compiled 2024.02.16 svn.r378c4104 for OlexSys, GUI svn.r6928)
;
_audit_update_record
;
2025-06-12 deposited with the CCDC.	2025-10-13 downloaded from the CCDC.
;
_cell_angle_alpha 111.6040(10)
_cell_angle_beta 91.319(2)
_cell_angle_gamma 106.821(2)
_cell_formula_units_Z 2
_cell_length_a 11.4273(6)
_cell_length_b 14.7865(6)
_cell_length_c 16.3784(8)
_cell_measurement_reflns_used 9630
_cell_measurement_temperature 100.00
_cell_measurement_theta_max 28.319
_cell_measurement_theta_min 2.151
_cell_volume 2436.7(2)
_computing_cell_refinement 'SAINT V8.40B (?, 2016)'
_computing_data_reduction 'SAINT V8.40B (?, 2016)'
_computing_molecular_graphics 'Olex2 1.5 (Dolomanov et al., 2009)'
_computing_publication_material 'Olex2 1.5 (Dolomanov et al., 2009)'
_computing_structure_refinement 'SHELXL 2019/3 (Sheldrick, 2015)'
_computing_structure_solution 'SHELXT 2018/2 (Sheldrick, 2018)'
_diffrn_ambient_temperature 100.00
_diffrn_measured_fraction_theta_full 0.999
_diffrn_measured_fraction_theta_max 0.997
_diffrn_measurement_device_type 'Bruker D8 VENTURE DUO'
_diffrn_radiation_type MoK\a
_diffrn_radiation_wavelength 0.71073
_diffrn_reflns_av_R_equivalents 0.0487
_diffrn_reflns_av_unetI/netI 0.0285
_diffrn_reflns_Laue_measured_fraction_full 0.999
_diffrn_reflns_Laue_measured_fraction_max 0.997
_diffrn_reflns_limit_h_max 15
_diffrn_reflns_limit_h_min -15
_diffrn_reflns_limit_k_max 17
_diffrn_reflns_limit_k_min -19
_diffrn_reflns_limit_l_max 21
_diffrn_reflns_limit_l_min -21
_diffrn_reflns_number 87295
_diffrn_reflns_point_group_measured_fraction_full 0.999
_diffrn_reflns_point_group_measured_fraction_max 0.997
_diffrn_reflns_theta_full 25.242
_diffrn_reflns_theta_max 28.365
_diffrn_reflns_theta_min 1.882
_exptl_absorpt_coefficient_mu 2.182
_exptl_absorpt_correction_T_max 0.7457
_exptl_absorpt_correction_T_min 0.6491
_exptl_absorpt_correction_type numerical
_exptl_absorpt_process_details
;
SADABS-2016/2 (Bruker,2016/2) was used for absorption correction.
wR2(int) was 0.0956 before and 0.0545 after correction.
The Ratio of minimum to maximum transmission is 0.8705.
The \l/2 correction factor is Not present.
;
_exptl_crystal_colour 'clear greenish yellow'
_exptl_crystal_colour_lustre clear
_exptl_crystal_colour_modifier greenish
_exptl_crystal_colour_primary yellow
_exptl_crystal_density_diffrn 1.410
_exptl_crystal_description block
_exptl_crystal_F_000 1052
_exptl_crystal_preparation 'Salt metathesis'
_exptl_crystal_recrystallization_method 'Concentrated toluene solution, vapor diffused with pentane'
_exptl_crystal_size_max 0.4
_exptl_crystal_size_mid 0.232
_exptl_crystal_size_min 0.174
_refine_diff_density_max 1.107
_refine_diff_density_min -1.013
_refine_diff_density_rms 0.090
_refine_ls_extinction_method none
_refine_ls_goodness_of_fit_ref 1.098
_refine_ls_hydrogen_treatment constr
_refine_ls_matrix_type full
_refine_ls_number_parameters 618
_refine_ls_number_reflns 12158
_refine_ls_number_restraints 1
_refine_ls_restrained_S_all 1.112
_refine_ls_R_factor_all 0.0317
_refine_ls_R_factor_gt 0.0263
_refine_ls_shift/su_max 0.001
_refine_ls_shift/su_mean 0.000
_refine_ls_structure_factor_coef Fsqd
_refine_ls_weighting_details 'w=1/[\s^2^(Fo^2^)+(0.0189P)^2^+3.2540P] where P=(Fo^2^+2Fc^2^)/3'
_refine_ls_weighting_scheme calc
_refine_ls_wR_factor_gt 0.0579
_refine_ls_wR_factor_ref 0.0602
_reflns_Friedel_coverage 0.000
_reflns_number_gt 11099
_reflns_number_total 12158
_reflns_threshold_expression 'I > 2\s(I)'
_cod_data_source_file d5sc06254c3.cif
_cod_data_source_block dal24_09
_cod_depositor_comments 'Adding full bibliography for 1576111--1576117.cif.'
_cod_database_code 1576114
_shelx_shelxl_version_number 2019/3
_shelx_space_group_comment
;
The symmetry employed for this shelxl refinement is uniquely defined
by the following loop, which should always be used as a source of
symmetry information in preference to the above space-group names.
They are only intended as comments.
;
_shelx_estimated_absorpt_t_max 0.703
_shelx_estimated_absorpt_t_min 0.476
_olex2_refinement_description
;
1. Fixed Uiso
 At 1.2 times of:
  All C(H) groups
 At 1.5 times of:
  All B(H,H,H) groups, All C(H,H,H) groups
2. Restrained distances
 H3-H1C
 3 with sigma of 0.02
3.a Aromatic/amide H refined with riding coordinates:
 C3(H3), C4(H4), C5(H5), C6(H6), C8(H8), C10(H10), C11(H11), C12(H12),
 C13(H13), C17(H17), C18(H18), C19(H19), C20(H20), C22(H22), C24(H24), C25(H25),
  C26(H26), C27(H27), C31(H31), C32(H32), C33(H33), C34(H34), C36(H36),
 C38(H38), C39(H39), C40(H40), C41(H41), C45(H45), C46(H46), C47(H47), C48(H48),
  C50(H50), C52(H52), C53(H53), C54(H54), C55(H55), C59(H59), C60(H60),
 C61(H61), C62(H62), C63(H63)
3.b Idealised Me refined as rotating group:
 B1(H1A,H1B,H1C), B2(H2A,H2B,H2C), B3(H3A,H3B,H3C), B4(H4A,H4B,H4C), C57(H57A,
 H57B,H57C)
;
_olex2_submission_special_instructions 'No special instructions were received'

loop_
_space_group_symop_operation_xyz
'x, y, z'
'-x, -y, -z'

loop_
_atom_site_label
_atom_site_type_symbol
_atom_site_fract_x
_atom_site_fract_y
_atom_site_fract_z
_atom_site_U_iso_or_equiv
_atom_site_adp_type
_atom_site_occupancy
_atom_site_site_symmetry_order
_atom_site_calc_flag
_atom_site_refinement_flags_posn
_atom_site_refinement_flags_adp
_atom_site_refinement_flags_occupancy
_atom_site_disorder_assembly
_atom_site_disorder_group
Hf1 Hf 0.59316(2) 0.69746(2) 0.33176(2) 0.01780(3) Uani 1 1 d . . . . .
C1 C 0.4635(3) 0.4643(2) 0.10696(17) 0.0256(5) Uani 1 1 d . . . . .
C2 C 0.3385(3) 0.4094(2) 0.06750(17) 0.0268(5) Uani 1 1 d . . . . .
C3 C 0.2385(3) 0.4395(2) 0.10643(18) 0.0299(6) Uani 1 1 d . . . . .
H3 H 0.255973 0.498893 0.159946 0.036 Uiso 1 1 calc DR U . . .
C4 C 0.1175(3) 0.3852(2) 0.0689(2) 0.0374(7) Uani 1 1 d . . . . .
H4 H 0.052968 0.407600 0.096249 0.045 Uiso 1 1 calc R U . . .
C5 C 0.0889(3) 0.2964(3) -0.0102(2) 0.0412(7) Uani 1 1 d . . . . .
H5 H 0.005102 0.258520 -0.035427 0.049 Uiso 1 1 calc R U . . .
C6 C 0.1806(3) 0.2649(2) -0.0504(2) 0.0387(7) Uani 1 1 d . . . . .
H6 H 0.159899 0.204977 -0.103692 0.046 Uiso 1 1 calc R U . . .
C7 C 0.3082(3) 0.3201(2) -0.01419(18) 0.0312(6) Uani 1 1 d . . . . .
C8 C 0.4029(3) 0.2882(2) -0.05525(18) 0.0332(6) Uani 1 1 d . . . . .
H8 H 0.382412 0.228317 -0.108541 0.040 Uiso 1 1 calc R U . . .
C9 C 0.5265(3) 0.3418(2) -0.02027(18) 0.0306(6) Uani 1 1 d . . . . .
C10 C 0.6233(3) 0.3100(2) -0.0636(2) 0.0384(7) Uani 1 1 d . . . . .
H10 H 0.603072 0.250537 -0.117283 0.046 Uiso 1 1 calc R U . . .
C11 C 0.7439(3) 0.3633(3) -0.0293(2) 0.0407(7) Uani 1 1 d . . . . .
H11 H 0.807018 0.341507 -0.059472 0.049 Uiso 1 1 calc R U . . .
C12 C 0.7759(3) 0.4513(3) 0.0512(2) 0.0367(7) Uani 1 1 d . . . . .
H12 H 0.860452 0.487758 0.074913 0.044 Uiso 1 1 calc R U . . .
C13 C 0.6868(3) 0.4840(2) 0.09476(18) 0.0303(6) Uani 1 1 d . . . . .
H13 H 0.710432 0.543458 0.148502 0.036 Uiso 1 1 calc R U . . .
C14 C 0.5579(3) 0.4311(2) 0.06179(17) 0.0277(5) Uani 1 1 d . . . . .
C15 C 0.5777(2) 0.64064(18) 0.54519(16) 0.0227(5) Uani 1 1 d . . . . .
C16 C 0.6938(2) 0.65679(19) 0.59024(17) 0.0242(5) Uani 1 1 d . . . . .
C17 C 0.8064(3) 0.6781(2) 0.55363(19) 0.0298(6) Uani 1 1 d . . . . .
H17 H 0.803478 0.681989 0.497057 0.036 Uiso 1 1 calc R U . . .
C18 C 0.9173(3) 0.6928(2) 0.5973(2) 0.0369(7) Uani 1 1 d . . . . .
H18 H 0.990069 0.706543 0.570860 0.044 Uiso 1 1 calc R U . . .
C19 C 0.9251(3) 0.6877(2) 0.6817(2) 0.0402(7) Uani 1 1 d . . . . .
H19 H 1.002834 0.697217 0.711438 0.048 Uiso 1 1 calc R U . . .
C20 C 0.8220(3) 0.6693(2) 0.7204(2) 0.0360(7) Uani 1 1 d . . . . .
H20 H 0.828495 0.666860 0.777402 0.043 Uiso 1 1 calc R U . . .
C21 C 0.7035(3) 0.6534(2) 0.67662(18) 0.0276(5) Uani 1 1 d . . . . .
C22 C 0.5971(3) 0.6375(2) 0.71662(18) 0.0304(6) Uani 1 1 d . . . . .
H22 H 0.603543 0.636722 0.774292 0.037 Uiso 1 1 calc R U . . .
C23 C 0.4817(3) 0.62256(19) 0.67457(18) 0.0279(6) Uani 1 1 d . . . . .
C24 C 0.3745(3) 0.6101(2) 0.7178(2) 0.0344(6) Uani 1 1 d . . . . .
H24 H 0.381857 0.610975 0.776013 0.041 Uiso 1 1 calc R U . . .
C25 C 0.2630(3) 0.5970(2) 0.6776(2) 0.0388(7) Uani 1 1 d . . . . .
H25 H 0.192928 0.588905 0.707573 0.047 Uiso 1 1 calc R U . . .
C26 C 0.2503(3) 0.5953(2) 0.5907(2) 0.0379(7) Uani 1 1 d . . . . .
H26 H 0.171383 0.585364 0.562551 0.046 Uiso 1 1 calc R U . . .
C27 C 0.3503(3) 0.6078(2) 0.54726(19) 0.0312(6) Uani 1 1 d . . . . .
H27 H 0.339471 0.606411 0.489065 0.037 Uiso 1 1 calc R U . . .
C28 C 0.4706(2) 0.62296(18) 0.58675(17) 0.0244(5) Uani 1 1 d . . . . .
C29 C 0.4468(2) 0.9120(2) 0.36827(17) 0.0261(5) Uani 1 1 d . . . . .
C30 C 0.3524(3) 0.9190(2) 0.42299(18) 0.0316(6) Uani 1 1 d . . . . .
C31 C 0.3182(3) 0.8578(3) 0.47402(19) 0.0382(7) Uani 1 1 d . . . . .
H31 H 0.364276 0.814121 0.475534 0.046 Uiso 1 1 calc R U . . .
C32 C 0.2207(3) 0.8604(3) 0.5208(2) 0.0518(9) Uani 1 1 d . . . . .
H32 H 0.200609 0.818796 0.554224 0.062 Uiso 1 1 calc R U . . .
C33 C 0.1504(3) 0.9231(3) 0.5201(2) 0.0582(11) Uani 1 1 d . . . . .
H33 H 0.080240 0.921196 0.550263 0.070 Uiso 1 1 calc R U . . .
C34 C 0.1819(3) 0.9867(3) 0.4766(2) 0.0544(11) Uani 1 1 d . . . . .
H34 H 0.134746 1.030510 0.477982 0.065 Uiso 1 1 calc R U . . .
C35 C 0.2859(3) 0.9893(2) 0.4280(2) 0.0399(7) Uani 1 1 d . . . . .
C36 C 0.3212(3) 1.0544(2) 0.3837(2) 0.0419(8) Uani 1 1 d . . . . .
H36 H 0.278052 1.101740 0.388085 0.050 Uiso 1 1 calc R U . . .
C37 C 0.4173(3) 1.0533(2) 0.3331(2) 0.0368(7) Uani 1 1 d . . . . .
C38 C 0.4529(4) 1.1204(2) 0.2883(2) 0.0459(8) Uani 1 1 d . . . . .
H38 H 0.410397 1.168251 0.293162 0.055 Uiso 1 1 calc R U . . .
C39 C 0.5460(4) 1.1182(2) 0.2389(2) 0.0490(9) Uani 1 1 d . . . . .
H39 H 0.568729 1.164986 0.210493 0.059 Uiso 1 1 calc R U . . .
C40 C 0.6102(3) 1.0462(2) 0.2291(2) 0.0403(7) Uani 1 1 d . . . . .
H40 H 0.674971 1.044637 0.193848 0.048 Uiso 1 1 calc R U . . .
C41 C 0.5786(3) 0.9793(2) 0.27056(19) 0.0315(6) Uani 1 1 d . . . . .
H41 H 0.621854 0.931516 0.263525 0.038 Uiso 1 1 calc R U . . .
C42 C 0.4817(3) 0.9797(2) 0.32428(18) 0.0286(6) Uani 1 1 d . . . . .
C43 C 0.9346(2) 0.7810(2) 0.29724(17) 0.0255(5) Uani 1 1 d . . . . .
C44 C 0.9791(2) 0.8613(2) 0.26703(17) 0.0254(5) Uani 1 1 d . . . . .
C45 C 0.9162(3) 0.9338(2) 0.27401(19) 0.0308(6) Uani 1 1 d . . . . .
H45 H 0.842173 0.928445 0.299773 0.037 Uiso 1 1 calc R U . . .
C46 C 0.9602(3) 1.0106(2) 0.2444(2) 0.0360(6) Uani 1 1 d . . . . .
H46 H 0.917932 1.059019 0.251318 0.043 Uiso 1 1 calc R U . . .
C47 C 1.0688(3) 1.0185(2) 0.2034(2) 0.0373(7) Uani 1 1 d . . . . .
H47 H 1.097110 1.070811 0.181229 0.045 Uiso 1 1 calc R U . . .
C48 C 1.1323(3) 0.9518(2) 0.19580(19) 0.0322(6) Uani 1 1 d . . . . .
H48 H 1.204843 0.957863 0.168286 0.039 Uiso 1 1 calc R U . . .
C49 C 1.0913(2) 0.8724(2) 0.22865(17) 0.0261(5) Uani 1 1 d . . . . .
C50 C 1.1593(2) 0.8073(2) 0.22572(17) 0.0269(5) Uani 1 1 d . . . . .
H50 H 1.232190 0.813383 0.198577 0.032 Uiso 1 1 calc R U . . .
C51 C 1.1227(2) 0.7330(2) 0.26189(17) 0.0259(5) Uani 1 1 d . . . . .
C52 C 1.1966(2) 0.6715(2) 0.26482(18) 0.0297(6) Uani 1 1 d . . . . .
H52 H 1.270436 0.678170 0.238790 0.036 Uiso 1 1 calc R U . . .
C53 C 1.1634(3) 0.6026(2) 0.3045(2) 0.0336(6) Uani 1 1 d . . . . .
H53 H 1.215187 0.563489 0.307315 0.040 Uiso 1 1 calc R U . . .
C54 C 1.0523(3) 0.5898(2) 0.3411(2) 0.0341(6) Uani 1 1 d . . . . .
H54 H 1.029699 0.542058 0.368555 0.041 Uiso 1 1 calc R U . . .
C55 C 0.9775(3) 0.6449(2) 0.33745(19) 0.0308(6) Uani 1 1 d . . . . .
H55 H 0.902186 0.633677 0.361417 0.037 Uiso 1 1 calc R U . . .
C56 C 1.0085(2) 0.7197(2) 0.29849(17) 0.0256(5) Uani 1 1 d . . . . .
B1 B 0.4976(3) 0.5587(2) 0.19954(17) 0.0200(5) Uani 1 1 d . . . . .
H1A H 0.406682 0.581414 0.220283 0.030 Uiso 1 1 calc R U . . .
H1B H 0.574058 0.630521 0.193793 0.030 Uiso 1 1 calc R U . . .
H1C H 0.537763 0.535935 0.254826 0.030 Uiso 1 1 calc DR U . . .
B2 B 0.5738(3) 0.6534(2) 0.45351(18) 0.0226(5) Uani 1 1 d . . . . .
H2A H 0.614513 0.742766 0.466499 0.034 Uiso 1 1 calc R U . . .
H2B H 0.468959 0.619508 0.417211 0.034 Uiso 1 1 calc R U . . .
H2C H 0.634933 0.607648 0.407279 0.034 Uiso 1 1 calc R U . . .
B3 B 0.5083(3) 0.8262(2) 0.35284(18) 0.0215(5) Uani 1 1 d . . . . .
H3A H 0.529757 0.796449 0.277863 0.032 Uiso 1 1 calc R U . . .
H3B H 0.439260 0.755885 0.365634 0.032 Uiso 1 1 calc R U . . .
H3C H 0.602911 0.860482 0.403185 0.032 Uiso 1 1 calc R U . . .
B4 B 0.8003(2) 0.7545(2) 0.31976(18) 0.0191(5) Uani 1 1 d . . . . .
H4A H 0.761450 0.664893 0.306135 0.029 Uiso 1 1 calc R U . . .
H4B H 0.735576 0.773641 0.274032 0.029 Uiso 1 1 calc R U . . .
H4C H 0.800553 0.804593 0.396454 0.029 Uiso 1 1 calc R U . . .
C57 C 0.3143(4) 0.1330(3) 0.0770(3) 0.0547(9) Uani 1 1 d . . . . .
H57A H 0.256867 0.166302 0.065379 0.082 Uiso 1 1 calc R U . . .
H57B H 0.396540 0.165309 0.065586 0.082 Uiso 1 1 calc R U . . .
H57C H 0.318696 0.140317 0.139028 0.082 Uiso 1 1 calc R U . . .
C58 C 0.2695(3) 0.0208(3) 0.0170(2) 0.0434(8) Uani 1 1 d . . . . .
C59 C 0.3393(3) -0.0431(3) 0.0152(2) 0.0492(8) Uani 1 1 d . . . . .
H59 H 0.417317 -0.014983 0.051678 0.059 Uiso 1 1 calc R U . . .
C60 C 0.2969(4) -0.1470(3) -0.0388(3) 0.0564(10) Uani 1 1 d . . . . .
H60 H 0.346277 -0.189009 -0.039522 0.068 Uiso 1 1 calc R U . . .
C61 C 0.1837(4) -0.1893(3) -0.0914(3) 0.0565(10) Uani 1 1 d . . . . .
H61 H 0.154522 -0.260337 -0.128502 0.068 Uiso 1 1 calc R U . . .
C62 C 0.1129(4) -0.1272(3) -0.0895(3) 0.0554(9) Uani 1 1 d . . . . .
H62 H 0.034101 -0.155909 -0.125042 0.066 Uiso 1 1 calc R U . . .
C63 C 0.1562(3) -0.0230(3) -0.0359(2) 0.0476(8) Uani 1 1 d . . . . .
H63 H 0.106713 0.018723 -0.035678 0.057 Uiso 1 1 calc R U . . .

loop_
_atom_site_aniso_label
_atom_site_aniso_U_11
_atom_site_aniso_U_22
_atom_site_aniso_U_33
_atom_site_aniso_U_23
_atom_site_aniso_U_13
_atom_site_aniso_U_12
Hf1 0.01680(5) 0.01975(5) 0.01776(5) 0.00866(4) 0.00330(3) 0.00537(3)
C1 0.0334(14) 0.0245(12) 0.0235(12) 0.0143(10) 0.0054(10) 0.0093(10)
C2 0.0340(14) 0.0263(13) 0.0221(12) 0.0136(10) 0.0012(10) 0.0073(11)
C3 0.0334(14) 0.0314(14) 0.0254(13) 0.0132(11) 0.0009(11) 0.0086(11)
C4 0.0343(16) 0.0437(17) 0.0342(16) 0.0172(13) 0.0006(12) 0.0104(13)
C5 0.0362(16) 0.0429(18) 0.0358(16) 0.0142(14) -0.0088(13) 0.0028(13)
C6 0.0461(18) 0.0338(16) 0.0268(14) 0.0086(12) -0.0066(13) 0.0044(13)
C7 0.0412(16) 0.0299(14) 0.0232(13) 0.0147(11) 0.0009(11) 0.0071(12)
C8 0.0523(18) 0.0256(13) 0.0193(12) 0.0077(11) 0.0013(12) 0.0105(12)
C9 0.0455(16) 0.0301(14) 0.0234(13) 0.0151(11) 0.0094(12) 0.0162(12)
C10 0.055(2) 0.0363(16) 0.0284(15) 0.0128(13) 0.0121(14) 0.0203(14)
C11 0.0509(19) 0.0484(19) 0.0348(16) 0.0196(14) 0.0188(14) 0.0281(16)
C12 0.0376(16) 0.0460(18) 0.0355(16) 0.0215(14) 0.0115(13) 0.0186(14)
C13 0.0386(15) 0.0324(14) 0.0238(13) 0.0148(11) 0.0078(11) 0.0121(12)
C14 0.0377(15) 0.0301(14) 0.0219(12) 0.0154(11) 0.0071(11) 0.0134(11)
C15 0.0307(13) 0.0162(11) 0.0202(12) 0.0075(9) 0.0036(10) 0.0056(9)
C16 0.0317(13) 0.0180(11) 0.0234(12) 0.0094(10) 0.0027(10) 0.0069(10)
C17 0.0312(14) 0.0318(14) 0.0276(13) 0.0138(11) 0.0039(11) 0.0091(11)
C18 0.0321(15) 0.0381(16) 0.0410(17) 0.0161(14) 0.0051(13) 0.0110(13)
C19 0.0361(16) 0.0398(17) 0.0461(18) 0.0192(14) -0.0089(14) 0.0120(13)
C20 0.0459(17) 0.0307(15) 0.0329(15) 0.0165(12) -0.0046(13) 0.0100(13)
C21 0.0376(15) 0.0209(12) 0.0268(13) 0.0130(10) 0.0017(11) 0.0083(11)
C22 0.0479(17) 0.0230(13) 0.0251(13) 0.0157(11) 0.0068(12) 0.0097(12)
C23 0.0430(16) 0.0165(11) 0.0278(13) 0.0129(10) 0.0127(12) 0.0087(11)
C24 0.0506(18) 0.0245(13) 0.0328(15) 0.0164(12) 0.0176(13) 0.0113(12)
C25 0.0403(17) 0.0284(14) 0.0471(18) 0.0152(13) 0.0225(14) 0.0081(12)
C26 0.0299(15) 0.0344(16) 0.0446(18) 0.0127(13) 0.0097(13) 0.0066(12)
C27 0.0303(14) 0.0302(14) 0.0296(14) 0.0105(11) 0.0057(11) 0.0061(11)
C28 0.0316(13) 0.0168(11) 0.0249(12) 0.0093(10) 0.0066(10) 0.0061(10)
C29 0.0239(12) 0.0250(13) 0.0224(12) 0.0018(10) -0.0038(10) 0.0083(10)
C30 0.0252(13) 0.0328(14) 0.0239(13) -0.0023(11) -0.0032(10) 0.0088(11)
C31 0.0294(15) 0.0474(18) 0.0245(14) 0.0037(13) 0.0028(11) 0.0069(13)
C32 0.0355(17) 0.066(2) 0.0293(16) 0.0029(16) 0.0071(13) 0.0009(16)
C33 0.0356(18) 0.068(3) 0.040(2) -0.0074(18) 0.0101(15) 0.0085(17)
C34 0.0342(17) 0.052(2) 0.045(2) -0.0210(17) -0.0030(15) 0.0217(16)
C35 0.0335(16) 0.0357(16) 0.0312(15) -0.0102(13) -0.0056(12) 0.0145(13)
C36 0.0412(17) 0.0304(15) 0.0407(17) -0.0084(13) -0.0094(14) 0.0227(13)
C37 0.0442(17) 0.0201(13) 0.0358(16) -0.0006(11) -0.0130(13) 0.0120(12)
C38 0.062(2) 0.0227(14) 0.0465(19) 0.0069(13) -0.0125(17) 0.0142(14)
C39 0.068(2) 0.0230(15) 0.050(2) 0.0185(14) -0.0133(18) 0.0024(15)
C40 0.0469(18) 0.0305(15) 0.0368(16) 0.0143(13) -0.0024(14) 0.0019(13)
C41 0.0370(15) 0.0249(13) 0.0314(14) 0.0112(11) 0.0001(12) 0.0083(11)
C42 0.0350(15) 0.0205(12) 0.0243(13) 0.0011(10) -0.0043(11) 0.0111(11)
C43 0.0209(12) 0.0280(13) 0.0224(12) 0.0064(10) 0.0036(10) 0.0047(10)
C44 0.0204(12) 0.0271(13) 0.0250(13) 0.0087(10) 0.0029(10) 0.0044(10)
C45 0.0280(14) 0.0311(14) 0.0332(15) 0.0117(12) 0.0091(11) 0.0100(11)
C46 0.0375(16) 0.0320(15) 0.0394(16) 0.0137(13) 0.0051(13) 0.0127(12)
C47 0.0361(16) 0.0368(16) 0.0419(17) 0.0228(14) 0.0060(13) 0.0060(13)
C48 0.0253(13) 0.0365(15) 0.0332(15) 0.0159(12) 0.0048(11) 0.0048(11)
C49 0.0211(12) 0.0285(13) 0.0226(12) 0.0086(10) 0.0026(10) 0.0011(10)
C50 0.0182(12) 0.0332(14) 0.0239(13) 0.0082(11) 0.0041(10) 0.0045(10)
C51 0.0192(12) 0.0282(13) 0.0245(13) 0.0072(10) 0.0013(10) 0.0034(10)
C52 0.0192(12) 0.0363(15) 0.0309(14) 0.0112(12) 0.0039(10) 0.0073(11)
C53 0.0265(14) 0.0370(16) 0.0383(16) 0.0141(13) 0.0029(12) 0.0126(12)
C54 0.0299(14) 0.0348(15) 0.0387(16) 0.0175(13) 0.0051(12) 0.0080(12)
C55 0.0238(13) 0.0339(15) 0.0348(15) 0.0157(12) 0.0069(11) 0.0065(11)
C56 0.0209(12) 0.0268(13) 0.0246(12) 0.0073(10) 0.0039(10) 0.0046(10)
B1 0.0326(15) 0.0152(12) 0.0129(11) 0.0084(10) -0.0001(10) 0.0052(10)
B2 0.0252(14) 0.0219(13) 0.0205(13) 0.0086(11) 0.0034(11) 0.0066(11)
B3 0.0207(13) 0.0206(13) 0.0216(13) 0.0068(10) 0.0038(10) 0.0060(10)
B4 0.0145(12) 0.0233(13) 0.0205(12) 0.0084(10) 0.0058(10) 0.0074(10)
C57 0.063(2) 0.052(2) 0.050(2) 0.0284(18) 0.0018(18) 0.0094(18)
C58 0.0430(18) 0.056(2) 0.0372(17) 0.0297(16) 0.0065(14) 0.0087(15)
C59 0.048(2) 0.065(2) 0.046(2) 0.0344(18) 0.0079(16) 0.0181(17)
C60 0.061(2) 0.071(3) 0.055(2) 0.039(2) 0.0179(19) 0.027(2)
C61 0.064(3) 0.052(2) 0.055(2) 0.0279(19) 0.0089(19) 0.0123(19)
C62 0.046(2) 0.059(2) 0.055(2) 0.0245(19) -0.0025(17) 0.0047(17)
C63 0.0439(19) 0.060(2) 0.047(2) 0.0287(17) 0.0074(15) 0.0174(16)

loop_
_atom_type_symbol
_atom_type_description
_atom_type_scat_dispersion_real
_atom_type_scat_dispersion_imag
_atom_type_scat_source
C C 0.0033 0.0016 'International Tables Vol C Tables 4.2.6.8 and 6.1.1.4'
H H 0.0000 0.0000 'International Tables Vol C Tables 4.2.6.8 and 6.1.1.4'
B B 0.0013 0.0007 'International Tables Vol C Tables 4.2.6.8 and 6.1.1.4'
Hf Hf -0.5830 6.1852 'International Tables Vol C Tables 4.2.6.8 and 6.1.1.4'

loop_
_geom_angle_atom_site_label_1
_geom_angle_atom_site_label_2
_geom_angle_atom_site_label_3
_geom_angle
_geom_angle_site_symmetry_1
_geom_angle_site_symmetry_3
_geom_angle_publ_flag
B2 Hf1 B1 112.43(9) . . ?
B3 Hf1 B1 109.98(10) . . ?
B3 Hf1 B2 108.27(10) . . ?
B3 Hf1 B4 110.01(10) . . ?
B4 Hf1 B1 107.11(10) . . ?
B4 Hf1 B2 109.02(10) . . ?
C2 C1 C14 118.3(2) . . ?
C2 C1 B1 121.1(2) . . ?
C14 C1 B1 120.6(2) . . ?
C1 C2 C3 122.1(2) . . ?
C1 C2 C7 120.7(3) . . ?
C3 C2 C7 117.3(3) . . ?
C2 C3 H3 119.0 . . ?
C4 C3 C2 121.9(3) . . ?
C4 C3 H3 119.0 . . ?
C3 C4 H4 119.9 . . ?
C3 C4 C5 120.2(3) . . ?
C5 C4 H4 119.9 . . ?
C4 C5 H5 119.9 . . ?
C6 C5 C4 120.2(3) . . ?
C6 C5 H5 119.9 . . ?
C5 C6 H6 119.3 . . ?
C5 C6 C7 121.4(3) . . ?
C7 C6 H6 119.3 . . ?
C6 C7 C2 118.9(3) . . ?
C8 C7 C2 119.4(3) . . ?
C8 C7 C6 121.7(3) . . ?
C7 C8 H8 119.1 . . ?
C9 C8 C7 121.7(3) . . ?
C9 C8 H8 119.1 . . ?
C8 C9 C10 121.5(3) . . ?
C8 C9 C14 119.3(3) . . ?
C10 C9 C14 119.2(3) . . ?
C9 C10 H10 119.5 . . ?
C11 C10 C9 121.0(3) . . ?
C11 C10 H10 119.5 . . ?
C10 C11 H11 119.8 . . ?
C10 C11 C12 120.3(3) . . ?
C12 C11 H11 119.8 . . ?
C11 C12 H12 119.7 . . ?
C13 C12 C11 120.6(3) . . ?
C13 C12 H12 119.7 . . ?
C12 C13 H13 119.1 . . ?
C12 C13 C14 121.7(3) . . ?
C14 C13 H13 119.1 . . ?
C1 C14 C9 120.5(3) . . ?
C1 C14 C13 122.3(2) . . ?
C13 C14 C9 117.1(2) . . ?
C16 C15 C28 119.5(2) . . ?
C16 C15 B2 118.4(2) . . ?
C28 C15 B2 121.9(2) . . ?
C15 C16 C17 122.6(2) . . ?
C15 C16 C21 120.6(2) . . ?
C17 C16 C21 116.8(2) . . ?
C16 C17 H17 118.9 . . ?
C18 C17 C16 122.1(3) . . ?
C18 C17 H17 118.9 . . ?
C17 C18 H18 119.8 . . ?
C17 C18 C19 120.4(3) . . ?
C19 C18 H18 119.8 . . ?
C18 C19 H19 119.9 . . ?
C20 C19 C18 120.2(3) . . ?
C20 C19 H19 119.9 . . ?
C19 C20 H20 119.5 . . ?
C19 C20 C21 121.1(3) . . ?
C21 C20 H20 119.5 . . ?
C20 C21 C16 119.4(3) . . ?
C22 C21 C16 118.8(2) . . ?
C22 C21 C20 121.8(3) . . ?
C21 C22 H22 119.0 . . ?
C23 C22 C21 122.0(2) . . ?
C23 C22 H22 119.0 . . ?
C22 C23 C24 121.2(3) . . ?
C22 C23 C28 119.5(2) . . ?
C24 C23 C28 119.2(3) . . ?
C23 C24 H24 119.3 . . ?
C25 C24 C23 121.3(3) . . ?
C25 C24 H24 119.3 . . ?
C24 C25 H25 120.0 . . ?
C24 C25 C26 120.1(3) . . ?
C26 C25 H25 120.0 . . ?
C25 C26 H26 119.7 . . ?
C27 C26 C25 120.6(3) . . ?
C27 C26 H26 119.7 . . ?
C26 C27 H27 119.1 . . ?
C26 C27 C28 121.8(3) . . ?
C28 C27 H27 119.1 . . ?
C15 C28 C23 119.5(2) . . ?
C15 C28 C27 123.4(2) . . ?
C27 C28 C23 117.0(2) . . ?
C30 C29 B3 120.4(2) . . ?
C42 C29 C30 119.9(2) . . ?
C42 C29 B3 119.7(2) . . ?
C29 C30 C31 122.9(3) . . ?
C29 C30 C35 120.0(3) . . ?
C31 C30 C35 117.1(3) . . ?
C30 C31 H31 119.2 . . ?
C32 C31 C30 121.7(3) . . ?
C32 C31 H31 119.2 . . ?
C31 C32 H32 119.5 . . ?
C31 C32 C33 121.0(4) . . ?
C33 C32 H32 119.5 . . ?
C32 C33 H33 120.0 . . ?
C34 C33 C32 120.1(3) . . ?
C34 C33 H33 120.0 . . ?
C33 C34 H34 119.3 . . ?
C33 C34 C35 121.3(3) . . ?
C35 C34 H34 119.3 . . ?
C30 C35 C34 118.5(3) . . ?
C36 C35 C30 118.9(3) . . ?
C36 C35 C34 122.6(3) . . ?
C35 C36 H36 118.7 . . ?
C35 C36 C37 122.7(3) . . ?
C37 C36 H36 118.7 . . ?
C36 C37 C38 122.2(3) . . ?
C36 C37 C42 119.1(3) . . ?
C38 C37 C42 118.7(3) . . ?
C37 C38 H38 119.2 . . ?
C39 C38 C37 121.7(3) . . ?
C39 C38 H38 119.2 . . ?
C38 C39 H39 119.7 . . ?
C38 C39 C40 120.5(3) . . ?
C40 C39 H39 119.7 . . ?
C39 C40 H40 120.0 . . ?
C41 C40 C39 120.0(3) . . ?
C41 C40 H40 120.0 . . ?
C40 C41 H41 119.3 . . ?
C40 C41 C42 121.4(3) . . ?
C42 C41 H41 119.3 . . ?
C29 C42 C37 119.4(3) . . ?
C29 C42 C41 122.9(2) . . ?
C41 C42 C37 117.7(3) . . ?
C44 C43 B4 119.8(2) . . ?
C56 C43 C44 119.3(2) . . ?
C56 C43 B4 120.6(2) . . ?
C43 C44 C45 122.1(2) . . ?
C43 C44 C49 120.1(2) . . ?
C45 C44 C49 117.8(2) . . ?
C44 C45 H45 119.3 . . ?
C46 C45 C44 121.4(3) . . ?
C46 C45 H45 119.3 . . ?
C45 C46 H46 119.8 . . ?
C45 C46 C47 120.4(3) . . ?
C47 C46 H46 119.8 . . ?
C46 C47 H47 119.8 . . ?
C48 C47 C46 120.3(3) . . ?
C48 C47 H47 119.8 . . ?
C47 C48 H48 119.6 . . ?
C47 C48 C49 120.8(3) . . ?
C49 C48 H48 119.6 . . ?
C48 C49 C44 119.2(2) . . ?
C50 C49 C44 119.5(2) . . ?
C50 C49 C48 121.3(2) . . ?
C49 C50 H50 119.3 . . ?
C49 C50 C51 121.4(2) . . ?
C51 C50 H50 119.3 . . ?
C50 C51 C52 121.6(2) . . ?
C50 C51 C56 119.4(2) . . ?
C52 C51 C56 119.1(2) . . ?
C51 C52 H52 119.4 . . ?
C53 C52 C51 121.3(3) . . ?
C53 C52 H52 119.4 . . ?
C52 C53 H53 120.1 . . ?
C52 C53 C54 119.9(3) . . ?
C54 C53 H53 120.1 . . ?
C53 C54 H54 119.6 . . ?
C55 C54 C53 120.8(3) . . ?
C55 C54 H54 119.6 . . ?
C54 C55 H55 119.0 . . ?
C54 C55 C56 121.9(3) . . ?
C56 C55 H55 119.0 . . ?
C43 C56 C51 119.9(2) . . ?
C43 C56 C55 123.0(2) . . ?
C55 C56 C51 117.1(2) . . ?
Hf1 B1 H1A 83.4 . . ?
Hf1 B1 H1B 63.2 . . ?
Hf1 B1 H1C 65.8 . . ?
C1 B1 Hf1 167.0(2) . . ?
C1 B1 H1A 109.5 . . ?
C1 B1 H1B 109.5 . . ?
C1 B1 H1C 109.5 . . ?
H1A B1 H1B 109.5 . . ?
H1A B1 H1C 109.5 . . ?
H1B B1 H1C 109.5 . . ?
Hf1 B2 H2A 61.9 . . ?
Hf1 B2 H2B 78.1 . . ?
Hf1 B2 H2C 72.0 . . ?
C15 B2 Hf1 170.6(2) . . ?
C15 B2 H2A 109.5 . . ?
C15 B2 H2B 109.5 . . ?
C15 B2 H2C 109.5 . . ?
H2A B2 H2B 109.5 . . ?
H2A B2 H2C 109.5 . . ?
H2B B2 H2C 109.5 . . ?
Hf1 B3 H3A 71.6 . . ?
Hf1 B3 H3B 68.7 . . ?
Hf1 B3 H3C 71.3 . . ?
C29 B3 Hf1 178.2(2) . . ?
C29 B3 H3A 109.5 . . ?
C29 B3 H3B 109.5 . . ?
C29 B3 H3C 109.5 . . ?
H3A B3 H3B 109.5 . . ?
H3A B3 H3C 109.5 . . ?
H3B B3 H3C 109.5 . . ?
Hf1 B4 H4A 66.1 . . ?
Hf1 B4 H4B 66.9 . . ?
Hf1 B4 H4C 79.0 . . ?
C43 B4 Hf1 171.51(19) . . ?
C43 B4 H4A 109.5 . . ?
C43 B4 H4B 109.5 . . ?
C43 B4 H4C 109.5 . . ?
H4A B4 H4B 109.5 . . ?
H4A B4 H4C 109.5 . . ?
H4B B4 H4C 109.5 . . ?
H57A C57 H57B 109.5 . . ?
H57A C57 H57C 109.5 . . ?
H57B C57 H57C 109.5 . . ?
C58 C57 H57A 109.5 . . ?
C58 C57 H57B 109.5 . . ?
C58 C57 H57C 109.5 . . ?
C59 C58 C57 121.2(3) . . ?
C63 C58 C57 121.1(3) . . ?
C63 C58 C59 117.7(3) . . ?
C58 C59 H59 119.4 . . ?
C60 C59 C58 121.2(4) . . ?
C60 C59 H59 119.4 . . ?
C59 C60 H60 119.9 . . ?
C61 C60 C59 120.2(4) . . ?
C61 C60 H60 119.9 . . ?
C60 C61 H61 120.4 . . ?
C60 C61 C62 119.2(4) . . ?
C62 C61 H61 120.4 . . ?
C61 C62 H62 119.8 . . ?
C61 C62 C63 120.4(4) . . ?
C63 C62 H62 119.8 . . ?
C58 C63 C62 121.3(4) . . ?
C58 C63 H63 119.4 . . ?
C62 C63 H63 119.4 . . ?

loop_
_geom_bond_atom_site_label_1
_geom_bond_atom_site_label_2
_geom_bond_distance
_geom_bond_site_symmetry_2
_geom_bond_publ_flag
Hf1 B1 2.327(3) . ?
Hf1 B2 2.311(3) . ?
Hf1 B3 2.298(3) . ?
Hf1 B4 2.311(3) . ?
C1 C2 1.420(4) . ?
C1 C14 1.424(4) . ?
C1 B1 1.581(4) . ?
C2 C3 1.424(4) . ?
C2 C7 1.438(4) . ?
C3 H3 0.9500 . ?
C3 C4 1.375(4) . ?
C4 H4 0.9500 . ?
C4 C5 1.410(4) . ?
C5 H5 0.9500 . ?
C5 C6 1.354(5) . ?
C6 H6 0.9500 . ?
C6 C7 1.435(4) . ?
C7 C8 1.393(4) . ?
C8 H8 0.9500 . ?
C8 C9 1.390(4) . ?
C9 C10 1.429(4) . ?
C9 C14 1.441(4) . ?
C10 H10 0.9500 . ?
C10 C11 1.358(5) . ?
C11 H11 0.9500 . ?
C11 C12 1.415(4) . ?
C12 H12 0.9500 . ?
C12 C13 1.358(4) . ?
C13 H13 0.9500 . ?
C13 C14 1.435(4) . ?
C15 C16 1.415(4) . ?
C15 C28 1.420(4) . ?
C15 B2 1.582(4) . ?
C16 C17 1.434(4) . ?
C16 C21 1.437(3) . ?
C17 H17 0.9500 . ?
C17 C18 1.360(4) . ?
C18 H18 0.9500 . ?
C18 C19 1.415(4) . ?
C19 H19 0.9500 . ?
C19 C20 1.356(5) . ?
C20 H20 0.9500 . ?
C20 C21 1.432(4) . ?
C21 C22 1.396(4) . ?
C22 H22 0.9500 . ?
C22 C23 1.393(4) . ?
C23 C24 1.429(4) . ?
C23 C28 1.443(4) . ?
C24 H24 0.9500 . ?
C24 C25 1.348(5) . ?
C25 H25 0.9500 . ?
C25 C26 1.417(5) . ?
C26 H26 0.9500 . ?
C26 C27 1.363(4) . ?
C27 H27 0.9500 . ?
C27 C28 1.426(4) . ?
C29 C30 1.421(4) . ?
C29 C42 1.412(4) . ?
C29 B3 1.567(4) . ?
C30 C31 1.428(4) . ?
C30 C35 1.436(4) . ?
C31 H31 0.9500 . ?
C31 C32 1.368(4) . ?
C32 H32 0.9500 . ?
C32 C33 1.395(6) . ?
C33 H33 0.9500 . ?
C33 C34 1.354(6) . ?
C34 H34 0.9500 . ?
C34 C35 1.444(5) . ?
C35 C36 1.385(5) . ?
C36 H36 0.9500 . ?
C36 C37 1.391(5) . ?
C37 C38 1.415(5) . ?
C37 C42 1.448(4) . ?
C38 H38 0.9500 . ?
C38 C39 1.351(5) . ?
C39 H39 0.9500 . ?
C39 C40 1.425(5) . ?
C40 H40 0.9500 . ?
C40 C41 1.366(4) . ?
C41 H41 0.9500 . ?
C41 C42 1.430(4) . ?
C43 C44 1.417(4) . ?
C43 C56 1.411(4) . ?
C43 B4 1.558(3) . ?
C44 C45 1.428(4) . ?
C44 C49 1.434(3) . ?
C45 H45 0.9500 . ?
C45 C46 1.365(4) . ?
C46 H46 0.9500 . ?
C46 C47 1.419(4) . ?
C47 H47 0.9500 . ?
C47 C48 1.359(4) . ?
C48 H48 0.9500 . ?
C48 C49 1.430(4) . ?
C49 C50 1.391(4) . ?
C50 H50 0.9500 . ?
C50 C51 1.398(4) . ?
C51 C52 1.421(4) . ?
C51 C56 1.441(3) . ?
C52 H52 0.9500 . ?
C52 C53 1.371(4) . ?
C53 H53 0.9500 . ?
C53 C54 1.409(4) . ?
C54 H54 0.9500 . ?
C54 C55 1.355(4) . ?
C55 H55 0.9500 . ?
C55 C56 1.435(4) . ?
B1 H1A 1.2000 . ?
B1 H1B 1.2000 . ?
B1 H1C 1.2000 . ?
B2 H2A 1.2000 . ?
B2 H2B 1.2000 . ?
B2 H2C 1.2000 . ?
B3 H3A 1.2000 . ?
B3 H3B 1.2000 . ?
B3 H3C 1.2000 . ?
B4 H4A 1.2000 . ?
B4 H4B 1.2000 . ?
B4 H4C 1.2000 . ?
C57 H57A 0.9800 . ?
C57 H57B 0.9800 . ?
C57 H57C 0.9800 . ?
C57 C58 1.505(5) . ?
C58 C59 1.396(5) . ?
C58 C63 1.376(5) . ?
C59 H59 0.9500 . ?
C59 C60 1.388(6) . ?
C60 H60 0.9500 . ?
C60 C61 1.374(6) . ?
C61 H61 0.9500 . ?
C61 C62 1.381(6) . ?
C62 H62 0.9500 . ?
C62 C63 1.390(5) . ?
C63 H63 0.9500 . ?

loop_
_geom_torsion_atom_site_label_1
_geom_torsion_atom_site_label_2
_geom_torsion_atom_site_label_3
_geom_torsion_atom_site_label_4
_geom_torsion
_geom_torsion_site_symmetry_1
_geom_torsion_site_symmetry_2
_geom_torsion_site_symmetry_3
_geom_torsion_site_symmetry_4
_geom_torsion_publ_flag
C1 C2 C3 C4 -178.9(3) . . . . ?
C1 C2 C7 C6 178.1(2) . . . . ?
C1 C2 C7 C8 -0.8(4) . . . . ?
C2 C1 C14 C9 -2.2(4) . . . . ?
C2 C1 C14 C13 177.6(2) . . . . ?
C2 C1 B1 Hf1 176.7(6) . . . . ?
C2 C3 C4 C5 0.5(4) . . . . ?
C2 C7 C8 C9 -1.3(4) . . . . ?
C3 C2 C7 C6 -1.7(4) . . . . ?
C3 C2 C7 C8 179.4(2) . . . . ?
C3 C4 C5 C6 -1.0(5) . . . . ?
C4 C5 C6 C7 0.1(5) . . . . ?
C5 C6 C7 C2 1.3(4) . . . . ?
C5 C6 C7 C8 -179.9(3) . . . . ?
C6 C7 C8 C9 179.9(3) . . . . ?
C7 C2 C3 C4 0.9(4) . . . . ?
C7 C8 C9 C10 -178.7(3) . . . . ?
C7 C8 C9 C14 1.6(4) . . . . ?
C8 C9 C10 C11 179.4(3) . . . . ?
C8 C9 C14 C1 0.2(4) . . . . ?
C8 C9 C14 C13 -179.6(2) . . . . ?
C9 C10 C11 C12 0.8(5) . . . . ?
C10 C9 C14 C1 -179.5(2) . . . . ?
C10 C9 C14 C13 0.7(4) . . . . ?
C10 C11 C12 C13 -0.5(5) . . . . ?
C11 C12 C13 C14 0.4(4) . . . . ?
C12 C13 C14 C1 179.8(3) . . . . ?
C12 C13 C14 C9 -0.4(4) . . . . ?
C14 C1 C2 C3 -177.7(2) . . . . ?
C14 C1 C2 C7 2.5(4) . . . . ?
C14 C1 B1 Hf1 -2.2(9) . . . . ?
C14 C9 C10 C11 -0.9(4) . . . . ?
C15 C16 C17 C18 -179.6(3) . . . . ?
C15 C16 C21 C20 179.5(2) . . . . ?
C15 C16 C21 C22 -2.2(4) . . . . ?
C16 C15 C28 C23 0.5(4) . . . . ?
C16 C15 C28 C27 178.8(2) . . . . ?
C16 C17 C18 C19 -0.2(5) . . . . ?
C16 C21 C22 C23 1.4(4) . . . . ?
C17 C16 C21 C20 -1.1(4) . . . . ?
C17 C16 C21 C22 177.2(2) . . . . ?
C17 C18 C19 C20 -0.8(5) . . . . ?
C18 C19 C20 C21 0.8(5) . . . . ?
C19 C20 C21 C16 0.2(4) . . . . ?
C19 C20 C21 C22 -178.0(3) . . . . ?
C20 C21 C22 C23 179.6(3) . . . . ?
C21 C16 C17 C18 1.1(4) . . . . ?
C21 C22 C23 C24 -177.7(2) . . . . ?
C21 C22 C23 C28 0.3(4) . . . . ?
C22 C23 C24 C25 179.1(3) . . . . ?
C22 C23 C28 C15 -1.3(4) . . . . ?
C22 C23 C28 C27 -179.7(2) . . . . ?
C23 C24 C25 C26 0.1(4) . . . . ?
C24 C23 C28 C15 176.8(2) . . . . ?
C24 C23 C28 C27 -1.7(4) . . . . ?
C24 C25 C26 C27 -0.6(5) . . . . ?
C25 C26 C27 C28 0.0(4) . . . . ?
C26 C27 C28 C15 -177.2(3) . . . . ?
C26 C27 C28 C23 1.1(4) . . . . ?
C28 C15 C16 C17 -178.1(2) . . . . ?
C28 C15 C16 C21 1.2(4) . . . . ?
C28 C23 C24 C25 1.1(4) . . . . ?
C29 C30 C31 C32 -174.9(3) . . . . ?
C29 C30 C35 C34 173.5(3) . . . . ?
C29 C30 C35 C36 -4.4(4) . . . . ?
C30 C29 C42 C37 -2.2(4) . . . . ?
C30 C29 C42 C41 177.9(2) . . . . ?
C30 C31 C32 C33 0.2(5) . . . . ?
C30 C35 C36 C37 1.2(4) . . . . ?
C31 C30 C35 C34 -6.0(4) . . . . ?
C31 C30 C35 C36 176.2(3) . . . . ?
C31 C32 C33 C34 -3.5(5) . . . . ?
C32 C33 C34 C35 1.8(5) . . . . ?
C33 C34 C35 C30 3.0(5) . . . . ?
C33 C34 C35 C36 -179.2(3) . . . . ?
C34 C35 C36 C37 -176.6(3) . . . . ?
C35 C30 C31 C32 4.5(4) . . . . ?
C35 C36 C37 C38 -179.8(3) . . . . ?
C35 C36 C37 C42 1.5(4) . . . . ?
C36 C37 C38 C39 -179.6(3) . . . . ?
C36 C37 C42 C29 -1.0(4) . . . . ?
C36 C37 C42 C41 178.9(3) . . . . ?
C37 C38 C39 C40 1.1(5) . . . . ?
C38 C37 C42 C29 -179.8(3) . . . . ?
C38 C37 C42 C41 0.2(4) . . . . ?
C38 C39 C40 C41 -0.6(5) . . . . ?
C39 C40 C41 C42 -0.1(4) . . . . ?
C40 C41 C42 C29 -179.8(3) . . . . ?
C40 C41 C42 C37 0.3(4) . . . . ?
C42 C29 C30 C31 -175.7(3) . . . . ?
C42 C29 C30 C35 4.9(4) . . . . ?
C42 C37 C38 C39 -0.9(5) . . . . ?
C43 C44 C45 C46 -179.9(3) . . . . ?
C43 C44 C49 C48 177.8(2) . . . . ?
C43 C44 C49 C50 -3.5(4) . . . . ?
C44 C43 C56 C51 -5.6(4) . . . . ?
C44 C43 C56 C55 172.5(3) . . . . ?
C44 C45 C46 C47 1.8(5) . . . . ?
C44 C49 C50 C51 -2.0(4) . . . . ?
C45 C44 C49 C48 -2.7(4) . . . . ?
C45 C44 C49 C50 176.0(2) . . . . ?
C45 C46 C47 C48 -2.1(5) . . . . ?
C46 C47 C48 C49 0.1(5) . . . . ?
C47 C48 C49 C44 2.4(4) . . . . ?
C47 C48 C49 C50 -176.3(3) . . . . ?
C48 C49 C50 C51 176.7(3) . . . . ?
C49 C44 C45 C46 0.7(4) . . . . ?
C49 C50 C51 C52 -175.3(2) . . . . ?
C49 C50 C51 C56 3.6(4) . . . . ?
C50 C51 C52 C53 176.6(3) . . . . ?
C50 C51 C56 C43 0.3(4) . . . . ?
C50 C51 C56 C55 -177.9(2) . . . . ?
C51 C52 C53 C54 1.8(4) . . . . ?
C52 C51 C56 C43 179.2(2) . . . . ?
C52 C51 C56 C55 1.0(4) . . . . ?
C52 C53 C54 C55 0.1(5) . . . . ?
C53 C54 C55 C56 -1.4(5) . . . . ?
C54 C55 C56 C43 -177.3(3) . . . . ?
C54 C55 C56 C51 0.9(4) . . . . ?
C56 C43 C44 C45 -172.3(2) . . . . ?
C56 C43 C44 C49 7.2(4) . . . . ?
C56 C51 C52 C53 -2.3(4) . . . . ?
B1 C1 C2 C3 3.4(4) . . . . ?
B1 C1 C2 C7 -176.4(2) . . . . ?
B1 C1 C14 C9 176.7(2) . . . . ?
B1 C1 C14 C13 -3.5(4) . . . . ?
B2 C15 C16 C17 -3.9(4) . . . . ?
B2 C15 C16 C21 175.5(2) . . . . ?
B2 C15 C28 C23 -173.6(2) . . . . ?
B2 C15 C28 C27 4.7(4) . . . . ?
B3 C29 C30 C31 7.2(4) . . . . ?
B3 C29 C30 C35 -172.2(2) . . . . ?
B3 C29 C42 C37 174.9(2) . . . . ?
B3 C29 C42 C41 -5.0(4) . . . . ?
B4 C43 C44 C45 13.7(4) . . . . ?
B4 C43 C44 C49 -166.9(2) . . . . ?
B4 C43 C56 C51 168.4(2) . . . . ?
B4 C43 C56 C55 -13.5(4) . . . . ?
C57 C58 C59 C60 178.7(3) . . . . ?
C57 C58 C63 C62 -178.1(3) . . . . ?
C58 C59 C60 C61 -0.7(5) . . . . ?
C59 C58 C63 C62 -0.3(5) . . . . ?
C59 C60 C61 C62 -0.1(6) . . . . ?
C60 C61 C62 C63 0.7(6) . . . . ?
C61 C62 C63 C58 -0.5(6) . . . . ?
C63 C58 C59 C60 0.9(5) . . . . ?
